data_1552215
loop_
_publ_author_name
'Gransbury, Gemma K.'
'Boulon, Marie-Emmanuelle'
'Mole, Richard A.'
'Gable, Robert W.'
'Moubaraki, Boujemaa'
'Murray, Keith S.'
'Sorace, Lorenzo'
'Soncini, Alessandro'
'Boskovic, Colette'

_publ_section_title
;
 Single-ion anisotropy and exchange coupling in cobalt(ii)-radical
 complexes: insights from magnetic and ab initio studies
;
_journal_name_full 'Chemical Science'
_journal_paper_doi 10.1039/C9SC00914K
_journal_year 2019
_chemical_formula_moiety 'C28 H29 Co N4 O2, F6 P'
_chemical_formula_sum 'C28 H29 Co F6 N4 O2 P'
_chemical_formula_weight 657.45
_chemical_name_systematic '(tropolonato)-(tris(6-methyl-2-pyridylmethyl)amine)-cobalt(II) hexafluorophosphate'
_chemical_properties_physical paramagnetic
_space_group_crystal_system monoclinic
_space_group_IT_number 14
_space_group_name_Hall '-P 2ybc'
_space_group_name_H-M_alt 'P 1 21/c 1'
_symmetry_space_group_name_Hall '-P 2ybc'
_symmetry_space_group_name_H-M 'P 1 21/c 1'
_atom_sites_solution_hydrogens geom
_atom_sites_solution_primary dual
_audit_block_doi 10.5517/ccdc.csd.cc21n7zy
_audit_creation_date 2018-05-03
_audit_creation_method
;
Olex2 1.2
(compiled 2018.04.26 svn.r3504 for OlexSys, GUI svn.r5492)
;
_audit_update_record
;
2019-08-07 deposited with the CCDC.    2019-08-13 downloaded from the CCDC.
;
_cell_angle_alpha 90
_cell_angle_beta 94.9290(10)
_cell_angle_gamma 90
_cell_formula_units_Z 4
_cell_length_a 9.56610(10)
_cell_length_b 14.0025(2)
_cell_length_c 21.2941(3)
_cell_measurement_reflns_used 8756
_cell_measurement_temperature 130.01(10)
_cell_measurement_theta_max 73.9260
_cell_measurement_theta_min 4.1390
_cell_volume 2841.78(6)
_computing_cell_refinement 'CrysAlisPro 1.171.39.46 (Rigaku OD, 2018)'
_computing_data_collection 'CrysAlisPro 1.171.39.46 (Rigaku OD, 2018)'
_computing_data_reduction 'CrysAlisPro 1.171.39.46 (Rigaku OD, 2018)'
_computing_molecular_graphics 'Olex2 (Dolomanov et al., 2009)'
_computing_publication_material 'Olex2 (Dolomanov et al., 2009)'
_computing_structure_refinement 'ShelXL (Sheldrick, 2015)'
_computing_structure_solution 'ShelXT (Sheldrick, 2015)'
_diffrn_ambient_environment N~2~
_diffrn_ambient_temperature 130.01(10)
_diffrn_detector 'CCD plate'
_diffrn_detector_area_resol_mean 10.2273
_diffrn_detector_type Atlas
_diffrn_measured_fraction_theta_full 1.000
_diffrn_measured_fraction_theta_max 0.983
_diffrn_measurement_details
;
List of Runs (angles in degrees, time in seconds):

  # Type    Start    End  Width  t~exp~   \w     \q     \k     \f   Frames
#--------------------------------------------------------------------------
  1  \w   -110.00 -20.00   1.00    1.00    --  -41.87 -57.00 120.00   90
  2  \w    -86.00 -48.00   1.00    1.00    --  -41.87 125.00 -30.00   38
  3  \w    -68.00  31.00   1.00    1.00    --  -41.87  57.00 -90.00   99
  4  \w    -49.00  32.00   1.00    1.00    --  -41.87  38.00  60.00   81
  5  \w      3.00  30.00   1.00    1.00    --   41.87 -99.00 -30.00   27
  6  \w     35.00  79.00   1.00    7.28    --  105.57 -30.00 -90.00   44
  7  \w     32.00  91.00   1.00    7.28    --  105.57 -30.00-150.00   59
  8  \w     48.00 105.00   1.00    7.28    --  105.57 -94.00  60.00   57
  9  \w     34.00  90.00   1.00    7.28    --  105.57-125.00  60.00   56
 10  \w     87.00 114.00   1.00    7.28    --  105.57-121.00-153.00   27
 11  \w     26.00  83.00   1.00    7.28    --  105.57 -94.00 150.00   57
 12  \w    105.00 160.00   1.00    7.28    --  105.57  45.00 120.00   55
 13  \w     80.00 171.00   1.00    7.28    --  105.57  45.00-120.00   91
 14  \w     34.00  88.00   1.00    7.28    --  105.57 -45.00  30.00   54
 15  \w     55.00  84.00   1.00    7.28    --  105.57 -30.00 -30.00   29
 16  \w     91.00 135.00   1.00    7.28    --  105.57-152.00  46.00   44
 17  \w     40.00  66.00   1.00    7.28    --  105.57-152.00  46.00   26
 18  \w     68.00 103.00   1.00    7.28    --  105.57 -61.00 120.00   35
 19  \w     80.00 172.00   1.00    7.28    --  105.57  45.00-180.00   92
 20  \w     30.00 138.00   1.00    7.28    --  105.57 -77.00-150.00  108
;
_diffrn_measurement_device 'four-circle diffractometer'
_diffrn_measurement_device_type 'SuperNova, Dual, Cu at home/near, Atlas'
_diffrn_measurement_method '\w scans'
_diffrn_orient_matrix_type 'CrysAlisPro convention (1999,Acta A55,543-557)'
_diffrn_orient_matrix_UB_11 -0.0348984000
_diffrn_orient_matrix_UB_12 -0.0981604000
_diffrn_orient_matrix_UB_13 0.0273858000
_diffrn_orient_matrix_UB_21 0.0468384000
_diffrn_orient_matrix_UB_22 0.0362931000
_diffrn_orient_matrix_UB_23 0.0668001000
_diffrn_orient_matrix_UB_31 -0.1507055000
_diffrn_orient_matrix_UB_32 0.0339688000
_diffrn_orient_matrix_UB_33 0.0077640000
_diffrn_radiation_monochromator mirror
_diffrn_radiation_probe x-ray
_diffrn_radiation_type CuK\a
_diffrn_radiation_wavelength 1.54184
_diffrn_reflns_av_R_equivalents 0.0335
_diffrn_reflns_av_unetI/netI 0.0323
_diffrn_reflns_Laue_measured_fraction_full 1.000
_diffrn_reflns_Laue_measured_fraction_max 0.983
_diffrn_reflns_limit_h_max 6
_diffrn_reflns_limit_h_min -11
_diffrn_reflns_limit_k_max 16
_diffrn_reflns_limit_k_min -17
_diffrn_reflns_limit_l_max 26
_diffrn_reflns_limit_l_min -25
_diffrn_reflns_number 20711
_diffrn_reflns_point_group_measured_fraction_full 1.000
_diffrn_reflns_point_group_measured_fraction_max 0.983
_diffrn_reflns_theta_full 67.684
_diffrn_reflns_theta_max 74.048
_diffrn_reflns_theta_min 3.782
_diffrn_source 'micro-focus sealed X-ray tube'
_diffrn_source_type 'SuperNova (Cu) X-ray Source'
_exptl_absorpt_coefficient_mu 5.926
_exptl_absorpt_correction_T_max 0.982
_exptl_absorpt_correction_T_min 0.250
_exptl_absorpt_correction_type gaussian
_exptl_absorpt_process_details
;
CrysAlisPro 1.171.39.46 (Rigaku Oxford Diffraction, 2018)
Numerical absorption correction based on gaussian integration over
            a multifaceted crystal model
Empirical absorption correction using spherical harmonics,
 implemented in SCALE3 ABSPACK scaling algorithm.
;
_exptl_crystal_colour 'clear reddish orange'
_exptl_crystal_colour_lustre clear
_exptl_crystal_colour_modifier reddish
_exptl_crystal_colour_primary orange
_exptl_crystal_density_diffrn 1.537
_exptl_crystal_description prism
_exptl_crystal_F_000 1348
_exptl_crystal_recrystallization_method 'Crystallised from toluene'
_exptl_crystal_size_max 0.357
_exptl_crystal_size_mid 0.257
_exptl_crystal_size_min 0.124
_refine_diff_density_max 0.262
_refine_diff_density_min -0.356
_refine_diff_density_rms 0.052
_refine_ls_extinction_method none
_refine_ls_goodness_of_fit_ref 1.035
_refine_ls_hydrogen_treatment constr
_refine_ls_matrix_type full
_refine_ls_number_parameters 382
_refine_ls_number_reflns 5667
_refine_ls_number_restraints 0
_refine_ls_restrained_S_all 1.035
_refine_ls_R_factor_all 0.0333
_refine_ls_R_factor_gt 0.0316
_refine_ls_shift/su_max 0.001
_refine_ls_shift/su_mean 0.000
_refine_ls_structure_factor_coef Fsqd
_refine_ls_weighting_details 'w=1/[\s^2^(Fo^2^)+(0.0480P)^2^+0.7564P] where P=(Fo^2^+2Fc^2^)/3'
_refine_ls_weighting_scheme calc
_refine_ls_wR_factor_gt 0.0817
_refine_ls_wR_factor_ref 0.0831
_reflns_Friedel_coverage 0.000
_reflns_number_gt 5398
_reflns_number_total 5667
_reflns_threshold_expression 'I > 2\s(I)'
_cod_data_source_file c9sc00914k2.cif
_cod_data_source_block 2pf6-i
_cod_database_code 1552215
_shelx_shelxl_version_number 2014/7
_chemical_oxdiff_formula CoC28H29N4O2PF6
_chemical_oxdiff_usercomment 'Red-orange prism shaped crystals from toluene'
_shelx_space_group_comment
;
The symmetry employed for this shelxl refinement is uniquely defined
by the following loop, which should always be used as a source of
symmetry information in preference to the above space-group names.
They are only intended as comments.
;
_reflns_odcompleteness_completeness 99.96
_reflns_odcompleteness_iscentric 1
_reflns_odcompleteness_theta 66.97
_olex2_refinement_description
;
1. Fixed Uiso
 At 1.2 times of:
  All C(H) groups, All C(H,H) groups
 At 1.5 times of:
  All C(H,H,H) groups
2.a Secondary CH2 refined with riding coordinates:
 C13(H13A,H13B), C19(H19A,H19B), C25(H25A,H25B)
2.b Aromatic/amide H refined with riding coordinates:
 C3(H3), C4(H4), C5(H5), C6(H6), C7(H7), C9(H9), C10(H10), C11(H11), C15(H15),
 C16(H16), C17(H17), C21(H21), C22(H22), C23(H23)
2.c Idealised Me refined as rotating group:
 C26(H26A,H26B,H26C), C27(H27A,H27B,H27C), C28(H28A,H28B,H28C)
;
_olex2_submission_special_instructions 'No special instructions were received'
_oxdiff_exptl_absorpt_empirical_details
;
Empirical correction (ABSPACK) includes:
- Absorption correction using spherical harmonics
- Frame scaling
;
_oxdiff_exptl_absorpt_empirical_full_max 1.553
_oxdiff_exptl_absorpt_empirical_full_min 0.780

loop_
_space_group_symop_operation_xyz
'x, y, z'
'-x, y+1/2, -z+1/2'
'-x, -y, -z'
'x, -y-1/2, z-1/2'

loop_
_atom_site_label
_atom_site_type_symbol
_atom_site_fract_x
_atom_site_fract_y
_atom_site_fract_z
_atom_site_U_iso_or_equiv
_atom_site_adp_type
_atom_site_occupancy
_atom_site_site_symmetry_order
_atom_site_calc_flag
_atom_site_refinement_flags_posn
Co1 Co 0.59131(2) 0.38291(2) 0.66664(2) 0.01885(8) Uani 1 1 d .
O1 O 0.45606(11) 0.47567(7) 0.62084(5) 0.0228(2) Uani 1 1 d .
O2 O 0.41014(12) 0.36126(8) 0.71198(5) 0.0248(2) Uani 1 1 d .
N1 N 0.70147(13) 0.28677(9) 0.73045(6) 0.0213(3) Uani 1 1 d .
N2 N 0.79029(14) 0.38546(8) 0.62513(6) 0.0205(3) Uani 1 1 d .
N3 N 0.66827(13) 0.47801(9) 0.74642(6) 0.0208(2) Uani 1 1 d .
N4 N 0.56457(13) 0.24607(9) 0.61226(6) 0.0214(3) Uani 1 1 d .
C1 C 0.34230(16) 0.49034(10) 0.64732(7) 0.0210(3) Uani 1 1 d .
C2 C 0.31679(16) 0.42531(10) 0.69993(7) 0.0221(3) Uani 1 1 d .
C3 C 0.20259(17) 0.43075(12) 0.73749(8) 0.0279(3) Uani 1 1 d .
H3 H 0.2051 0.3852 0.7706 0.033 Uiso 1 1 calc R
C4 C 0.08740(18) 0.49107(13) 0.73439(9) 0.0323(4) Uani 1 1 d .
H4 H 0.0245 0.4809 0.7659 0.039 Uiso 1 1 calc R
C5 C 0.04975(18) 0.56434(13) 0.69211(9) 0.0333(4) Uani 1 1 d .
H5 H -0.0370 0.5954 0.6970 0.040 Uiso 1 1 calc R
C6 C 0.12504(18) 0.59674(12) 0.64381(8) 0.0308(4) Uani 1 1 d .
H6 H 0.0829 0.6477 0.6196 0.037 Uiso 1 1 calc R
C7 C 0.25356(17) 0.56564(11) 0.62542(7) 0.0256(3) Uani 1 1 d .
H7 H 0.2875 0.6017 0.5921 0.031 Uiso 1 1 calc R
C8 C 0.82059(16) 0.42150(11) 0.56892(7) 0.0228(3) Uani 1 1 d .
C9 C 0.93325(19) 0.38734(13) 0.53827(8) 0.0305(4) Uani 1 1 d .
H9 H 0.9523 0.4132 0.4987 0.037 Uiso 1 1 calc R
C10 C 1.01711(19) 0.31586(15) 0.56552(9) 0.0358(4) Uani 1 1 d .
H10 H 1.0929 0.2909 0.5445 0.043 Uiso 1 1 calc R
C11 C 0.98893(18) 0.28120(13) 0.62391(8) 0.0317(4) Uani 1 1 d .
H11 H 1.0460 0.2327 0.6440 0.038 Uiso 1 1 calc R
C12 C 0.87677(16) 0.31812(11) 0.65253(7) 0.0223(3) Uani 1 1 d .
C13 C 0.85162(16) 0.28896(11) 0.71883(7) 0.0238(3) Uani 1 1 d .
H13A H 0.8924 0.2248 0.7273 0.029 Uiso 1 1 calc R
H13B H 0.9012 0.3342 0.7488 0.029 Uiso 1 1 calc R
C14 C 0.68106(15) 0.57419(11) 0.74922(7) 0.0223(3) Uani 1 1 d .
C15 C 0.71796(18) 0.62053(11) 0.80618(8) 0.0275(3) Uani 1 1 d .
H15 H 0.7229 0.6883 0.8076 0.033 Uiso 1 1 calc R
C16 C 0.74744(19) 0.56787(13) 0.86062(8) 0.0317(4) Uani 1 1 d .
H16 H 0.7726 0.5988 0.8997 0.038 Uiso 1 1 calc R
C17 C 0.73954(18) 0.46897(12) 0.85720(8) 0.0290(3) Uani 1 1 d .
H17 H 0.7622 0.4308 0.8935 0.035 Uiso 1 1 calc R
C18 C 0.69786(16) 0.42723(11) 0.79970(7) 0.0233(3) Uani 1 1 d .
C19 C 0.67987(18) 0.32003(11) 0.79469(7) 0.0246(3) Uani 1 1 d .
H19A H 0.7483 0.2883 0.8254 0.030 Uiso 1 1 calc R
H19B H 0.5844 0.3023 0.8051 0.030 Uiso 1 1 calc R
C20 C 0.53515(17) 0.23172(11) 0.55019(8) 0.0256(3) Uani 1 1 d .
C21 C 0.5622(2) 0.14443(13) 0.52208(9) 0.0352(4) Uani 1 1 d .
H21 H 0.5395 0.1355 0.4782 0.042 Uiso 1 1 calc R
C22 C 0.6221(2) 0.07099(13) 0.55845(10) 0.0399(4) Uani 1 1 d .
H22 H 0.6438 0.0118 0.5397 0.048 Uiso 1 1 calc R
C23 C 0.6501(2) 0.08507(12) 0.62254(9) 0.0329(4) Uani 1 1 d .
H23 H 0.6897 0.0354 0.6487 0.040 Uiso 1 1 calc R
C24 C 0.61940(16) 0.17243(11) 0.64775(8) 0.0234(3) Uani 1 1 d .
C25 C 0.63920(17) 0.19155(10) 0.71754(7) 0.0244(3) Uani 1 1 d .
H25A H 0.5473 0.1878 0.7356 0.029 Uiso 1 1 calc R
H25B H 0.7012 0.1421 0.7381 0.029 Uiso 1 1 calc R
C26 C 0.73213(18) 0.50204(11) 0.54149(7) 0.0273(3) Uani 1 1 d .
H26A H 0.6398 0.5000 0.5581 0.041 Uiso 1 1 calc GR
H26B H 0.7209 0.4959 0.4955 0.041 Uiso 1 1 calc GR
H26C H 0.7779 0.5630 0.5529 0.041 Uiso 1 1 calc GR
C27 C 0.65643(17) 0.62992(11) 0.68917(8) 0.0259(3) Uani 1 1 d .
H27A H 0.7214 0.6080 0.6590 0.039 Uiso 1 1 calc GR
H27B H 0.6722 0.6980 0.6979 0.039 Uiso 1 1 calc GR
H27C H 0.5596 0.6202 0.6713 0.039 Uiso 1 1 calc GR
C28 C 0.4715(2) 0.31220(12) 0.51128(8) 0.0331(4) Uani 1 1 d .
H28A H 0.4292 0.3582 0.5387 0.050 Uiso 1 1 calc GR
H28B H 0.3991 0.2871 0.4803 0.050 Uiso 1 1 calc GR
H28C H 0.5445 0.3440 0.4893 0.050 Uiso 1 1 calc GR
P1 P 1.11799(4) 0.33270(3) 0.91339(2) 0.02676(11) Uani 1 1 d .
F1 F 1.08609(14) 0.44095(8) 0.89573(7) 0.0531(3) Uani 1 1 d .
F2 F 0.96388(11) 0.31939(8) 0.93576(6) 0.0436(3) Uani 1 1 d .
F3 F 1.17684(14) 0.36218(9) 0.98314(5) 0.0446(3) Uani 1 1 d .
F4 F 1.06083(13) 0.30057(9) 0.84328(5) 0.0468(3) Uani 1 1 d .
F5 F 1.27266(11) 0.34394(8) 0.89061(5) 0.0370(2) Uani 1 1 d .
F6 F 1.15000(11) 0.22261(7) 0.93012(5) 0.0333(2) Uani 1 1 d .

loop_
_atom_site_aniso_label
_atom_site_aniso_U_11
_atom_site_aniso_U_22
_atom_site_aniso_U_33
_atom_site_aniso_U_23
_atom_site_aniso_U_13
_atom_site_aniso_U_12
Co1 0.02058(13) 0.01532(12) 0.02045(13) 0.00168(8) 0.00068(9) 0.00230(8)
O1 0.0253(5) 0.0205(5) 0.0227(5) 0.0016(4) 0.0025(4) 0.0039(4)
O2 0.0246(5) 0.0202(5) 0.0299(6) 0.0038(4) 0.0042(4) 0.0015(4)
N1 0.0244(6) 0.0168(6) 0.0223(6) 0.0016(5) -0.0004(5) -0.0002(5)
N2 0.0230(6) 0.0168(6) 0.0215(6) -0.0011(4) 0.0009(5) -0.0004(4)
N3 0.0222(6) 0.0186(6) 0.0218(6) -0.0005(5) 0.0020(5) 0.0015(5)
N4 0.0212(6) 0.0160(6) 0.0265(6) -0.0008(5) -0.0012(5) 0.0004(5)
C1 0.0234(7) 0.0178(7) 0.0213(7) -0.0044(5) -0.0014(5) -0.0001(5)
C2 0.0240(7) 0.0166(7) 0.0251(7) -0.0039(5) -0.0006(6) -0.0019(5)
C3 0.0284(8) 0.0229(7) 0.0328(8) -0.0036(6) 0.0048(6) -0.0055(6)
C4 0.0251(8) 0.0295(8) 0.0434(9) -0.0123(7) 0.0092(7) -0.0057(6)
C5 0.0214(8) 0.0317(9) 0.0463(10) -0.0152(7) -0.0005(7) 0.0037(6)
C6 0.0304(8) 0.0269(8) 0.0332(8) -0.0099(7) -0.0083(7) 0.0087(7)
C7 0.0304(8) 0.0224(7) 0.0231(7) -0.0029(6) -0.0031(6) 0.0041(6)
C8 0.0267(8) 0.0207(7) 0.0207(7) -0.0028(6) 0.0010(6) -0.0035(6)
C9 0.0323(9) 0.0361(9) 0.0235(8) -0.0023(6) 0.0052(7) -0.0012(7)
C10 0.0290(9) 0.0482(11) 0.0306(8) -0.0073(8) 0.0054(7) 0.0096(8)
C11 0.0284(8) 0.0338(9) 0.0324(8) -0.0027(7) -0.0007(7) 0.0096(7)
C12 0.0212(7) 0.0204(7) 0.0246(7) -0.0026(6) -0.0017(6) -0.0008(5)
C13 0.0223(7) 0.0223(7) 0.0261(7) 0.0034(6) -0.0019(6) 0.0027(6)
C14 0.0198(7) 0.0190(7) 0.0282(7) -0.0010(6) 0.0022(6) 0.0008(5)
C15 0.0269(8) 0.0220(8) 0.0330(8) -0.0047(6) -0.0014(7) 0.0001(6)
C16 0.0343(9) 0.0303(9) 0.0289(8) -0.0079(6) -0.0057(7) 0.0007(7)
C17 0.0336(9) 0.0284(8) 0.0243(7) -0.0002(6) -0.0027(6) 0.0020(6)
C18 0.0227(7) 0.0221(7) 0.0247(7) 0.0006(6) 0.0004(6) 0.0017(6)
C19 0.0317(8) 0.0211(7) 0.0206(7) 0.0025(6) -0.0001(6) 0.0004(6)
C20 0.0263(8) 0.0216(7) 0.0280(8) -0.0008(6) -0.0036(6) -0.0002(6)
C21 0.0458(10) 0.0283(8) 0.0295(8) -0.0063(7) -0.0085(7) 0.0045(7)
C22 0.0531(12) 0.0234(8) 0.0411(10) -0.0088(7) -0.0082(8) 0.0094(8)
C23 0.0407(10) 0.0191(7) 0.0373(9) -0.0006(7) -0.0070(7) 0.0061(7)
C24 0.0236(7) 0.0170(7) 0.0290(8) 0.0012(6) -0.0014(6) -0.0008(5)
C25 0.0305(8) 0.0145(6) 0.0275(7) 0.0036(5) -0.0014(6) -0.0018(6)
C26 0.0384(9) 0.0212(7) 0.0228(7) 0.0019(6) 0.0049(6) 0.0014(6)
C27 0.0284(8) 0.0195(7) 0.0296(8) 0.0008(6) 0.0023(6) 0.0002(6)
C28 0.0448(10) 0.0240(8) 0.0284(8) 0.0006(6) -0.0086(7) 0.0028(7)
P1 0.0289(2) 0.0219(2) 0.0285(2) 0.00381(15) -0.00283(16) -0.00341(15)
F1 0.0505(7) 0.0258(6) 0.0821(9) 0.0183(6) 0.0006(6) -0.0003(5)
F2 0.0314(6) 0.0394(6) 0.0607(7) 0.0115(5) 0.0088(5) 0.0021(4)
F3 0.0573(7) 0.0430(6) 0.0330(6) -0.0108(5) 0.0019(5) -0.0094(5)
F4 0.0538(7) 0.0547(7) 0.0292(5) 0.0108(5) -0.0126(5) -0.0258(6)
F5 0.0318(5) 0.0409(6) 0.0382(6) 0.0022(4) 0.0023(4) -0.0089(4)
F6 0.0397(5) 0.0231(5) 0.0367(5) 0.0037(4) 0.0014(4) 0.0015(4)

loop_
_atom_type_symbol
_atom_type_description
_atom_type_scat_dispersion_real
_atom_type_scat_dispersion_imag
_atom_type_scat_source
C C 0.0181 0.0091 'International Tables Vol C Tables 4.2.6.8 and 6.1.1.4'
H H 0.0000 0.0000 'International Tables Vol C Tables 4.2.6.8 and 6.1.1.4'
Co Co -2.3653 3.6143 'International Tables Vol C Tables 4.2.6.8 and 6.1.1.4'
F F 0.0727 0.0534 'International Tables Vol C Tables 4.2.6.8 and 6.1.1.4'
N N 0.0311 0.0180 'International Tables Vol C Tables 4.2.6.8 and 6.1.1.4'
O O 0.0492 0.0322 'International Tables Vol C Tables 4.2.6.8 and 6.1.1.4'
P P 0.2955 0.4335 'International Tables Vol C Tables 4.2.6.8 and 6.1.1.4'

loop_
_citation_id
_citation_doi
_citation_year
1 10.1039/C9SC00914K 2019

loop_
_exptl_crystal_face_index_h
_exptl_crystal_face_index_k
_exptl_crystal_face_index_l
_exptl_crystal_face_perp_dist
-6 0 3 0.1255
-1 -9 2 0.1511
6 0 -3 0.1125
0 9 -1 0.1638
-6 3 -1 0.1695
0 0 14 0.0561
6 -3 1 0.1412
0 0 -14 0.0659

loop_
_geom_angle_atom_site_label_1
_geom_angle_atom_site_label_2
_geom_angle_atom_site_label_3
_geom_angle
O1 Co1 O2 78.07(4)
O1 Co1 N1 167.25(5)
O1 Co1 N2 109.91(5)
O1 Co1 N3 98.00(4)
O1 Co1 N4 105.06(5)
O2 Co1 N1 89.89(5)
O2 Co1 N2 171.59(5)
O2 Co1 N3 88.11(5)
O2 Co1 N4 93.01(5)
N1 Co1 N2 82.34(5)
N1 Co1 N3 77.20(5)
N1 Co1 N4 79.47(5)
N2 Co1 N3 93.26(5)
N2 Co1 N4 82.45(5)
N3 Co1 N4 156.65(5)
C1 O1 Co1 114.95(9)
C2 O2 Co1 113.67(10)
C13 N1 Co1 108.36(9)
C19 N1 Co1 106.93(9)
C19 N1 C13 111.34(12)
C19 N1 C25 111.79(12)
C25 N1 Co1 106.43(9)
C25 N1 C13 111.70(12)
C8 N2 Co1 129.01(11)
C12 N2 Co1 109.80(10)
C12 N2 C8 118.14(13)
C14 N3 Co1 130.51(10)
C18 N3 Co1 110.94(10)
C18 N3 C14 118.44(13)
C20 N4 Co1 129.89(11)
C20 N4 C24 118.21(13)
C24 N4 Co1 109.90(10)
O1 C1 C2 115.77(13)
O1 C1 C7 118.95(14)
C7 C1 C2 125.28(14)
O2 C2 C1 115.25(14)
O2 C2 C3 119.14(14)
C3 C2 C1 125.59(14)
C2 C3 H3 114.4
C4 C3 C2 131.13(17)
C4 C3 H3 114.4
C3 C4 H4 115.1
C3 C4 C5 129.84(17)
C5 C4 H4 115.1
C4 C5 H5 116.5
C6 C5 C4 126.94(16)
C6 C5 H5 116.5
C5 C6 H6 115.2
C5 C6 C7 129.51(17)
C7 C6 H6 115.2
C1 C7 H7 114.2
C6 C7 C1 131.55(16)
C6 C7 H7 114.2
N2 C8 C9 121.34(15)
N2 C8 C26 117.96(14)
C9 C8 C26 120.67(14)
C8 C9 H9 120.1
C10 C9 C8 119.87(16)
C10 C9 H9 120.1
C9 C10 H10 120.6
C9 C10 C11 118.79(16)
C11 C10 H10 120.6
C10 C11 H11 120.5
C12 C11 C10 119.01(16)
C12 C11 H11 120.5
N2 C12 C11 122.74(15)
N2 C12 C13 116.82(13)
C11 C12 C13 120.31(14)
N1 C13 C12 113.43(12)
N1 C13 H13A 108.9
N1 C13 H13B 108.9
C12 C13 H13A 108.9
C12 C13 H13B 108.9
H13A C13 H13B 107.7
N3 C14 C15 121.11(14)
N3 C14 C27 118.26(14)
C15 C14 C27 120.62(14)
C14 C15 H15 120.0
C16 C15 C14 119.97(15)
C16 C15 H15 120.0
C15 C16 H16 120.6
C15 C16 C17 118.80(15)
C17 C16 H16 120.6
C16 C17 H17 120.7
C18 C17 C16 118.54(15)
C18 C17 H17 120.7
N3 C18 C17 123.05(15)
N3 C18 C19 116.69(13)
C17 C18 C19 120.23(14)
N1 C19 C18 110.74(12)
N1 C19 H19A 109.5
N1 C19 H19B 109.5
C18 C19 H19A 109.5
C18 C19 H19B 109.5
H19A C19 H19B 108.1
N4 C20 C21 121.52(15)
N4 C20 C28 118.24(14)
C21 C20 C28 120.25(15)
C20 C21 H21 120.2
C22 C21 C20 119.65(16)
C22 C21 H21 120.2
C21 C22 H22 120.6
C21 C22 C23 118.88(16)
C23 C22 H22 120.6
C22 C23 H23 120.6
C24 C23 C22 118.81(16)
C24 C23 H23 120.6
N4 C24 C23 122.88(15)
N4 C24 C25 115.11(13)
C23 C24 C25 121.97(14)
N1 C25 C24 111.03(12)
N1 C25 H25A 109.4
N1 C25 H25B 109.4
C24 C25 H25A 109.4
C24 C25 H25B 109.4
H25A C25 H25B 108.0
C8 C26 H26A 109.5
C8 C26 H26B 109.5
C8 C26 H26C 109.5
H26A C26 H26B 109.5
H26A C26 H26C 109.5
H26B C26 H26C 109.5
C14 C27 H27A 109.5
C14 C27 H27B 109.5
C14 C27 H27C 109.5
H27A C27 H27B 109.5
H27A C27 H27C 109.5
H27B C27 H27C 109.5
C20 C28 H28A 109.5
C20 C28 H28B 109.5
C20 C28 H28C 109.5
H28A C28 H28B 109.5
H28A C28 H28C 109.5
H28B C28 H28C 109.5
F1 P1 F2 91.06(7)
F1 P1 F3 91.08(8)
F1 P1 F4 90.23(8)
F1 P1 F5 89.89(7)
F1 P1 F6 179.09(7)
F2 P1 F4 89.73(7)
F2 P1 F5 178.91(7)
F2 P1 F6 89.15(6)
F3 P1 F2 90.77(7)
F3 P1 F4 178.59(8)
F3 P1 F5 89.73(6)
F3 P1 F6 89.80(6)
F5 P1 F4 89.74(6)
F5 P1 F6 89.89(6)
F6 P1 F4 88.89(6)

loop_
_geom_bond_atom_site_label_1
_geom_bond_atom_site_label_2
_geom_bond_distance
Co1 O1 2.0236(11)
Co1 O2 2.0773(11)
Co1 N1 2.1268(13)
Co1 N2 2.1666(14)
Co1 N3 2.2331(13)
Co1 N4 2.2420(13)
O1 C1 1.2845(19)
O2 C2 1.276(2)
N1 C13 1.479(2)
N1 C19 1.476(2)
N1 C25 1.4765(19)
N2 C8 1.353(2)
N2 C12 1.353(2)
N3 C14 1.3532(19)
N3 C18 1.348(2)
N4 C20 1.343(2)
N4 C24 1.357(2)
C1 C2 1.480(2)
C1 C7 1.408(2)
C2 C3 1.410(2)
C3 H3 0.9500
C3 C4 1.385(3)
C4 H4 0.9500
C4 C5 1.392(3)
C5 H5 0.9500
C5 C6 1.382(3)
C6 H6 0.9500
C6 C7 1.392(2)
C7 H7 0.9500
C8 C9 1.392(2)
C8 C26 1.498(2)
C9 H9 0.9500
C9 C10 1.379(3)
C10 H10 0.9500
C10 C11 1.383(3)
C11 H11 0.9500
C11 C12 1.379(2)
C12 C13 1.509(2)
C13 H13A 0.9900
C13 H13B 0.9900
C14 C15 1.394(2)
C14 C27 1.499(2)
C15 H15 0.9500
C15 C16 1.382(3)
C16 H16 0.9500
C16 C17 1.388(2)
C17 H17 0.9500
C17 C18 1.384(2)
C18 C19 1.514(2)
C19 H19A 0.9900
C19 H19B 0.9900
C20 C21 1.395(2)
C20 C28 1.497(2)
C21 H21 0.9500
C21 C22 1.382(3)
C22 H22 0.9500
C22 C23 1.382(3)
C23 H23 0.9500
C23 C24 1.378(2)
C24 C25 1.506(2)
C25 H25A 0.9900
C25 H25B 0.9900
C26 H26A 0.9800
C26 H26B 0.9800
C26 H26C 0.9800
C27 H27A 0.9800
C27 H27B 0.9800
C27 H27C 0.9800
C28 H28A 0.9800
C28 H28B 0.9800
C28 H28C 0.9800
P1 F1 1.5850(12)
P1 F2 1.5986(11)
P1 F3 1.5968(12)
P1 F4 1.6093(11)
P1 F5 1.6040(11)
P1 F6 1.6058(10)

loop_
_geom_hbond_atom_site_label_D
_geom_hbond_atom_site_label_H
_geom_hbond_atom_site_label_A
_geom_hbond_distance_DH
_geom_hbond_distance_HA
_geom_hbond_distance_DA
_geom_hbond_angle_DHA
_geom_hbond_site_symmetry_A
C3 H3 F4 0.95 2.46 3.281(2) 144.1 1_455
C13 H13B F4 0.99 2.46 3.1849(18) 129.2 .
C26 H26A O1 0.98 2.32 3.276(2) 164.3 .
C26 H26C F6 0.98 2.36 3.3254(19) 169.1 2_756
C27 H27C O1 0.98 2.46 3.1587(19) 128.0 .
C28 H28A O1 0.98 2.40 3.281(2) 149.5 .
C28 H28B F6 0.98 2.53 3.431(2) 152.8 4_465

loop_
_geom_torsion_atom_site_label_1
_geom_torsion_atom_site_label_2
_geom_torsion_atom_site_label_3
_geom_torsion_atom_site_label_4
_geom_torsion
Co1 O1 C1 C2 -10.46(16)
Co1 O1 C1 C7 168.89(11)
Co1 O2 C2 C1 11.72(16)
Co1 O2 C2 C3 -166.55(11)
Co1 N1 C13 C12 -25.76(15)
Co1 N1 C19 C18 -44.44(14)
Co1 N1 C25 C24 45.02(14)
Co1 N2 C8 C9 -154.91(12)
Co1 N2 C8 C26 27.23(19)
Co1 N2 C12 C11 158.22(13)
Co1 N2 C12 C13 -25.90(15)
Co1 N3 C14 C15 173.08(11)
Co1 N3 C14 C27 -7.8(2)
Co1 N3 C18 C17 -176.05(13)
Co1 N3 C18 C19 2.40(16)
Co1 N4 C20 C21 160.91(14)
Co1 N4 C20 C28 -19.3(2)
Co1 N4 C24 C23 -163.38(14)
Co1 N4 C24 C25 18.99(16)
O1 Co1 O2 C2 -13.21(10)
O1 Co1 N1 C13 -154.34(19)
O1 Co1 N1 C19 -34.2(3)
O1 Co1 N1 C25 85.4(2)
O1 Co1 N2 C8 -15.71(13)
O1 Co1 N2 C12 -175.22(9)
O1 Co1 N3 C14 -29.33(14)
O1 Co1 N3 C18 146.77(10)
O1 Co1 N4 C20 33.73(14)
O1 Co1 N4 C24 -162.97(10)
O1 C1 C2 O2 -1.13(19)
O1 C1 C2 C3 177.01(14)
O1 C1 C7 C6 178.67(16)
O2 Co1 O1 C1 12.63(10)
O2 Co1 N1 C13 -173.34(10)
O2 Co1 N1 C19 -53.22(10)
O2 Co1 N1 C25 66.40(10)
O2 Co1 N3 C14 -107.00(13)
O2 Co1 N3 C18 69.10(10)
O2 Co1 N4 C20 112.18(14)
O2 Co1 N4 C24 -84.52(10)
O2 C2 C3 C4 -178.87(16)
N1 Co1 O1 C1 -6.8(3)
N1 Co1 O2 C2 162.58(11)
N1 Co1 N2 C8 167.95(13)
N1 Co1 N2 C12 8.44(10)
N1 Co1 N3 C14 162.69(14)
N1 Co1 N3 C18 -21.22(10)
N1 Co1 N4 C20 -158.50(14)
N1 Co1 N4 C24 4.80(10)
N2 Co1 O1 C1 -170.14(10)
N2 Co1 N1 C13 9.88(9)
N2 Co1 N1 C19 130.00(10)
N2 Co1 N1 C25 -110.38(10)
N2 Co1 N3 C14 81.31(13)
N2 Co1 N3 C18 -102.60(10)
N2 Co1 N4 C20 -74.94(14)
N2 Co1 N4 C24 88.36(11)
N2 C8 C9 C10 -0.5(3)
N2 C12 C13 N1 36.35(19)
N3 Co1 O1 C1 -73.72(10)
N3 Co1 O2 C2 85.38(11)
N3 Co1 N1 C13 -85.25(10)
N3 Co1 N1 C19 34.87(9)
N3 Co1 N1 C25 154.49(10)
N3 Co1 N2 C8 -115.44(12)
N3 Co1 N2 C12 85.05(10)
N3 Co1 N4 C20 -155.60(13)
N3 Co1 N4 C24 7.70(18)
N3 C14 C15 C16 2.5(2)
N3 C18 C19 N1 28.18(19)
N4 Co1 O1 C1 102.56(10)
N4 Co1 O2 C2 -117.97(11)
N4 Co1 N1 C13 93.58(10)
N4 Co1 N1 C19 -146.31(10)
N4 Co1 N1 C25 -26.69(9)
N4 Co1 N2 C8 87.63(13)
N4 Co1 N2 C12 -71.88(10)
N4 Co1 N3 C14 159.77(12)
N4 Co1 N3 C18 -24.14(18)
N4 C20 C21 C22 -0.8(3)
N4 C24 C25 N1 -44.36(18)
C1 C2 C3 C4 3.0(3)
C2 C1 C7 C6 -2.0(3)
C2 C3 C4 C5 0.8(3)
C3 C4 C5 C6 -3.1(3)
C4 C5 C6 C7 0.1(3)
C5 C6 C7 C1 3.6(3)
C7 C1 C2 O2 179.56(14)
C7 C1 C2 C3 -2.3(2)
C8 N2 C12 C11 -3.8(2)
C8 N2 C12 C13 172.06(13)
C8 C9 C10 C11 -1.6(3)
C9 C10 C11 C12 1.0(3)
C10 C11 C12 N2 1.8(3)
C10 C11 C12 C13 -173.99(16)
C11 C12 C13 N1 -147.66(15)
C12 N2 C8 C9 3.2(2)
C12 N2 C8 C26 -174.70(13)
C13 N1 C19 C18 73.75(15)
C13 N1 C25 C24 -73.07(15)
C14 N3 C18 C17 0.6(2)
C14 N3 C18 C19 179.03(13)
C14 C15 C16 C17 0.0(3)
C15 C16 C17 C18 -2.1(3)
C16 C17 C18 N3 1.9(3)
C16 C17 C18 C19 -176.51(15)
C17 C18 C19 N1 -153.32(15)
C18 N3 C14 C15 -2.8(2)
C18 N3 C14 C27 176.40(13)
C19 N1 C13 C12 -143.08(13)
C19 N1 C25 C24 161.43(13)
C20 N4 C24 C23 2.1(2)
C20 N4 C24 C25 -175.50(14)
C20 C21 C22 C23 1.9(3)
C21 C22 C23 C24 -1.1(3)
C22 C23 C24 N4 -1.0(3)
C22 C23 C24 C25 176.50(17)
C23 C24 C25 N1 138.00(16)
C24 N4 C20 C21 -1.2(2)
C24 N4 C20 C28 178.57(15)
C25 N1 C13 C12 91.17(15)
C25 N1 C19 C18 -160.55(12)
C26 C8 C9 C10 177.28(16)
C27 C14 C15 C16 -176.65(15)
C28 C20 C21 C22 179.43(18)

loop_
_exptl_oxdiff_crystal_face_indexfrac_h
_exptl_oxdiff_crystal_face_indexfrac_k
_exptl_oxdiff_crystal_face_indexfrac_l
_exptl_oxdiff_crystal_face_x
_exptl_oxdiff_crystal_face_y
_exptl_oxdiff_crystal_face_z
-6.1307 -0.3531 3.2883 0.3387 -0.0803 0.9375
-1.3693 -8.7668 2.2443 0.9698 -0.2324 -0.0740
6.1365 0.1710 -3.2596 -0.3202 0.0759 -0.9443
-0.1561 9.0303 -1.4872 -0.9217 0.2211 0.3187
-5.8342 2.6684 -1.3259 -0.0946 -0.2650 0.9596
0.0880 0.4265 13.7385 0.3313 0.9373 0.1079
5.8554 -2.6894 0.9975 0.0870 0.2433 -0.9660
-0.1911 -0.3778 -13.7170 -0.3319 -0.9390 -0.0905
